data_7206554
loop_
_publ_author_name
'Xiang, Hua'
'Gao, Wen-Yang'
'Zhong, Di-Chang'
'Jiang, Long'
'Lu, Tong-Bu'

_publ_section_title
;
 The diverse structures of Cd(ii) coordination polymers with
 1,3,5-benzenetribenzoate tuned by organic bases
;
_journal_issue 19
_journal_name_full CrystEngComm
_journal_page_first 5825
_journal_paper_doi 10.1039/c1ce05541k
_journal_volume 13
_journal_year 2011
_chemical_formula_sum 'C84 H84 Cd3 N12 O18'
_chemical_formula_weight 1886.86
_chemical_name_systematic
;
?
;
_space_group_IT_number 15
_symmetry_cell_setting monoclinic
_symmetry_space_group_name_Hall '-C 2yc'
_symmetry_space_group_name_H-M 'C 1 2/c 1'
_atom_sites_solution_hydrogens geom
_atom_sites_solution_primary direct
_atom_sites_solution_secondary difmap
_audit_creation_method SHELXL-97
_cell_angle_alpha 90.00
_cell_angle_beta 117.571(9)
_cell_angle_gamma 90.00
_cell_formula_units_Z 4
_cell_length_a 28.055(10)
_cell_length_b 17.775(6)
_cell_length_c 18.682(7)
_cell_measurement_reflns_used 696
_cell_measurement_temperature 100(2)
_cell_measurement_theta_max 19.88
_cell_measurement_theta_min 2.46
_cell_volume 8258(5)
_computing_cell_refinement 'Bruker SMART'
_computing_data_collection 'Bruker SMART'
_computing_data_reduction 'Bruker SAINT'
_computing_molecular_graphics 'Bruker SHELXTL'
_computing_publication_material 'Bruker SHELXTL'
_computing_structure_refinement 'SHELXL-97 (Sheldrick, 1997)'
_computing_structure_solution 'SHELXS-97 (Sheldrick, 1990)'
_diffrn_ambient_temperature 100(2)
_diffrn_measured_fraction_theta_full 0.997
_diffrn_measured_fraction_theta_max 0.997
_diffrn_measurement_device_type 'CCD area detector'
_diffrn_measurement_method 'phi and omega scans'
_diffrn_radiation_monochromator graphite
_diffrn_radiation_source 'fine-focus sealed tube'
_diffrn_radiation_type MoK\a
_diffrn_radiation_wavelength 0.71073
_diffrn_reflns_av_R_equivalents 0.1012
_diffrn_reflns_av_sigmaI/netI 0.1191
_diffrn_reflns_limit_h_max 33
_diffrn_reflns_limit_h_min -33
_diffrn_reflns_limit_k_max 21
_diffrn_reflns_limit_k_min -21
_diffrn_reflns_limit_l_max 22
_diffrn_reflns_limit_l_min -22
_diffrn_reflns_number 28547
_diffrn_reflns_theta_full 25.00
_diffrn_reflns_theta_max 25.00
_diffrn_reflns_theta_min 1.64
_diffrn_standards_interval_count 0
_diffrn_standards_interval_time 0
_diffrn_standards_number 0
_exptl_absorpt_coefficient_mu 0.842
_exptl_absorpt_correction_T_max 0.8841
_exptl_absorpt_correction_T_min 0.6881
_exptl_absorpt_correction_type multi-scan
_exptl_absorpt_process_details SADABS
_exptl_crystal_colour YELLOW
_exptl_crystal_density_diffrn 1.539
_exptl_crystal_density_method 'not measured'
_exptl_crystal_description PRISM
_exptl_crystal_F_000 3840
_exptl_crystal_size_max 0.48
_exptl_crystal_size_mid 0.18
_exptl_crystal_size_min 0.15
_refine_diff_density_max 1.196
_refine_diff_density_min -1.523
_refine_diff_density_rms 0.175
_refine_ls_extinction_method none
_refine_ls_goodness_of_fit_ref 0.971
_refine_ls_hydrogen_treatment constr
_refine_ls_matrix_type full
_refine_ls_number_parameters 528
_refine_ls_number_reflns 7247
_refine_ls_number_restraints 0
_refine_ls_restrained_S_all 0.969
_refine_ls_R_factor_all 0.1894
_refine_ls_R_factor_gt 0.0721
_refine_ls_shift/su_max 0.001
_refine_ls_shift/su_mean 0.000
_refine_ls_structure_factor_coef Fsqd
_refine_ls_weighting_details 'calc w=1/[\s^2^(Fo^2^)+(0.0577P)^2^+0.0000P] where P=(Fo^2^+2Fc^2^)/3'
_refine_ls_weighting_scheme calc
_refine_ls_wR_factor_gt 0.1445
_refine_ls_wR_factor_ref 0.2044
_reflns_number_gt 5325
_reflns_number_total 7247
_reflns_threshold_expression >2sigma(I)
_cod_data_source_file c1ce05541k.txt
_cod_data_source_block 4
_cod_depositor_comments
;
The following automatic conversions were performed:

'_symmetry_cell_setting' value 'Monoclinic' changed to 'monoclinic'
according to /home/saulius/struct/CIF-dictionaries/cif_core.dic
dictionary named 'cif_core.dic' version 2.4.1 from 2010-06-29.

Automatic conversion script
Id: cif_fix_values 1715 2011-07-08 13:25:40Z adriana 
;
_cod_original_cell_volume 8259(5)
_cod_original_sg_symbol_Hall '-C 2yc '
_cod_original_sg_symbol_H-M C2/c
_cod_database_code 7206554

loop_
_symmetry_equiv_pos_as_xyz
'x, y, z'
'-x, y, -z+1/2'
'x+1/2, y+1/2, z'
'-x+1/2, y+1/2, -z+1/2'
'-x, -y, -z'
'x, -y, z-1/2'
'-x+1/2, -y+1/2, -z'
'x+1/2, -y+1/2, z-1/2'

loop_
_atom_site_label
_atom_site_type_symbol
_atom_site_fract_x
_atom_site_fract_y
_atom_site_fract_z
_atom_site_U_iso_or_equiv
_atom_site_adp_type
_atom_site_occupancy
_atom_site_symmetry_multiplicity
_atom_site_calc_flag
_atom_site_refinement_flags
C1 C 0.1510(4) 0.4068(6) 0.1443(6) 0.021(3) Uani 1 1 d .
C2 C 0.1258(4) 0.3321(5) 0.1331(6) 0.019(3) Uani 1 1 d .
C3 C 0.1566(4) 0.2714(5) 0.1768(6) 0.023(3) Uani 1 1 d .
H3 H 0.1940 0.2772 0.2114 0.028 Uiso 1 1 calc R
C4 C 0.1314(5) 0.2006(6) 0.1691(7) 0.025(3) Uani 1 1 d .
H4 H 0.1524 0.1595 0.2003 0.030 Uiso 1 1 calc R
C5 C 0.0779(4) 0.1895(5) 0.1180(6) 0.023(2) Uani 1 1 d .
C6 C 0.0482(4) 0.2519(5) 0.0746(6) 0.020(3) Uani 1 1 d .
H6 H 0.0110 0.2460 0.0383 0.024 Uiso 1 1 calc R
C7 C 0.0717(4) 0.3228(5) 0.0833(6) 0.021(3) Uani 1 1 d .
H7 H 0.0503 0.3647 0.0548 0.025 Uiso 1 1 calc R
C8 C -0.2158(4) 0.0491(5) 0.1440(7) 0.020(2) Uani 1 1 d .
C9 C -0.1678(4) 0.0434(6) 0.1280(6) 0.017(2) Uani 1 1 d .
C10 C -0.1655(4) 0.0797(6) 0.0632(6) 0.024(3) Uani 1 1 d U
H10 H -0.1967 0.1042 0.0238 0.029 Uiso 1 1 calc R
C11 C -0.1187(4) 0.0804(5) 0.0553(6) 0.014(2) Uani 1 1 d U
H11 H -0.1174 0.1078 0.0125 0.017 Uiso 1 1 calc R
C12 C -0.0740(4) 0.0413(5) 0.1099(6) 0.017(2) Uani 1 1 d U
C13 C -0.0778(4) 0.0002(6) 0.1719(7) 0.027(3) Uani 1 1 d .
H13 H -0.0483 -0.0295 0.2081 0.032 Uiso 1 1 calc R
C14 C -0.1227(4) 0.0031(6) 0.1793(7) 0.028(3) Uani 1 1 d .
H14 H -0.1239 -0.0240 0.2223 0.033 Uiso 1 1 calc R
C15 C 0.1715(4) -0.3005(5) 0.1589(6) 0.019(3) Uani 1 1 d U
C16 C 0.1416(4) -0.2274(5) 0.1406(6) 0.020(3) Uani 1 1 d U
C17 C 0.0855(4) -0.2261(6) 0.1031(6) 0.026(3) Uani 1 1 d U
H17 H 0.0660 -0.2716 0.0831 0.031 Uiso 1 1 calc R
C18 C 0.0582(4) -0.1593(5) 0.0949(6) 0.023(3) Uani 1 1 d U
H18 H 0.0201 -0.1598 0.0718 0.027 Uiso 1 1 calc R
C19 C 0.0859(4) -0.0913(5) 0.1200(6) 0.020(3) Uani 1 1 d U
C20 C 0.1417(4) -0.0934(5) 0.1541(6) 0.017(2) Uani 1 1 d .
H20 H 0.1614 -0.0477 0.1705 0.020 Uiso 1 1 calc R
C21 C 0.1690(4) -0.1603(5) 0.1646(6) 0.022(3) Uani 1 1 d .
H21 H 0.2072 -0.1601 0.1887 0.026 Uiso 1 1 calc R
C22 C 0.0520(4) 0.1158(6) 0.1116(6) 0.018(2) Uani 1 1 d .
C23 C 0.0013(4) 0.1125(5) 0.1074(6) 0.019(3) Uani 1 1 d .
H23 H -0.0175 0.1577 0.1043 0.023 Uiso 1 1 calc R
C24 C -0.0224(4) 0.0430(6) 0.1076(6) 0.019(2) Uani 1 1 d .
C25 C 0.0060(4) -0.0219(5) 0.1093(6) 0.021(3) Uani 1 1 d .
H25 H -0.0100 -0.0693 0.1080 0.025 Uiso 1 1 calc R
C26 C 0.0566(4) -0.0202(6) 0.1130(6) 0.022(3) Uani 1 1 d .
C27 C 0.0790(4) 0.0501(6) 0.1127(6) 0.022(3) Uani 1 1 d .
H27 H 0.1130 0.0528 0.1133 0.027 Uiso 1 1 calc R
C28 C 0.2533(4) 0.5931(6) 0.3595(7) 0.028(3) Uani 1 1 d .
H28 H 0.2715 0.6309 0.3455 0.034 Uiso 1 1 calc R
C29 C 0.2244(4) 0.5256(6) 0.4289(7) 0.032(3) Uani 1 1 d .
H29 H 0.2181 0.5065 0.4713 0.039 Uiso 1 1 calc R
C30 C 0.2020(4) 0.5016(6) 0.3506(7) 0.027(3) Uani 1 1 d .
H30 H 0.1772 0.4612 0.3292 0.033 Uiso 1 1 calc R
C31 C 0.4195(5) 0.8933(6) 0.6308(7) 0.033(3) Uani 1 1 d .
H31 H 0.4286 0.9057 0.5892 0.039 Uiso 1 1 calc R
C32 C 0.3849(5) 0.8346(6) 0.6987(8) 0.035(3) Uani 1 1 d .
H32 H 0.3655 0.8001 0.7144 0.042 Uiso 1 1 calc R
C33 C 0.4155(5) 0.8926(6) 0.7428(8) 0.041(3) Uani 1 1 d .
H33 H 0.4215 0.9057 0.7956 0.050 Uiso 1 1 calc R
C34 C 0.2888(4) 0.6341(6) 0.5023(7) 0.029(3) Uani 1 1 d .
H34A H 0.2898 0.6113 0.5514 0.035 Uiso 1 1 calc R
H34B H 0.2703 0.6832 0.4932 0.035 Uiso 1 1 calc R
C35 C 0.3462(4) 0.6463(6) 0.5156(7) 0.028(3) Uani 1 1 d U
H35A H 0.3654 0.5974 0.5278 0.033 Uiso 1 1 calc R
H35B H 0.3452 0.6663 0.4654 0.033 Uiso 1 1 calc R
C36 C 0.3769(4) 0.7010(6) 0.5847(7) 0.029(3) Uani 1 1 d U
H36A H 0.3707 0.6875 0.6311 0.035 Uiso 1 1 calc R
H36B H 0.4159 0.6964 0.6021 0.035 Uiso 1 1 calc R
C37 C 0.3596(5) 0.7812(6) 0.5605(7) 0.036(3) Uani 1 1 d U
H37A H 0.3672 0.7952 0.5155 0.044 Uiso 1 1 calc R
H37B H 0.3202 0.7851 0.5406 0.044 Uiso 1 1 calc R
C38 C 0.3942(4) 1.1244(6) 0.6164(7) 0.024(3) Uani 1 1 d .
H38 H 0.3840 1.0855 0.5771 0.029 Uiso 1 1 calc R
C39 C 0.3937(5) 1.2314(7) 0.6709(7) 0.036(3) Uani 1 1 d .
H39 H 0.3849 1.2809 0.6799 0.043 Uiso 1 1 calc R
C40 C 0.4347(5) 1.1875(6) 0.7242(7) 0.029(3) Uani 1 1 d .
H40 H 0.4596 1.2017 0.7776 0.034 Uiso 1 1 calc R
C41 C 0.3212(4) 1.2139(6) 0.5275(6) 0.022(3) Uani 1 1 d .
H41A H 0.3102 1.1721 0.4880 0.027 Uiso 1 1 calc R
H41B H 0.3317 1.2569 0.5042 0.027 Uiso 1 1 calc R
C42 C 0.2736(4) 1.2366(6) 0.5398(6) 0.021(3) Uani 1 1 d .
H42A H 0.2845 1.2776 0.5802 0.025 Uiso 1 1 calc R
H42B H 0.2620 1.1932 0.5611 0.025 Uiso 1 1 calc R
Cd1 Cd 0.20192(3) 0.54529(4) 0.17792(5) 0.0190(2) Uani 1 1 d .
Cd2 Cd 0.5000 1.02645(6) 0.7500 0.0247(3) Uani 1 2 d S
N1 N 0.2204(3) 0.5441(5) 0.3070(5) 0.024(2) Uani 1 1 d .
N2 N 0.2588(3) 0.5850(5) 0.4330(5) 0.025(2) Uani 1 1 d .
N3 N 0.4365(4) 0.9297(5) 0.6992(5) 0.025(2) Uani 1 1 d .
N4 N 0.3871(4) 0.8352(5) 0.6277(6) 0.025(2) Uani 1 1 d .
N5 N 0.4346(4) 1.1180(5) 0.6882(6) 0.032(2) Uani 1 1 d .
N6 N 0.3681(3) 1.1899(5) 0.6021(5) 0.023(2) Uani 1 1 d .
O1 O 0.1216(3) 0.4659(4) 0.1352(4) 0.031(2) Uani 1 1 d .
O2 O 0.1997(3) 0.4124(4) 0.1638(5) 0.030(2) Uani 1 1 d .
O3 O -0.2619(3) 0.0614(4) 0.0848(4) 0.0235(18) Uani 1 1 d .
O4 O -0.2077(3) 0.0413(4) 0.2136(4) 0.0242(17) Uani 1 1 d .
O5 O 0.2201(3) -0.3045(4) 0.2125(4) 0.0235(18) Uani 1 1 d .
O6 O 0.1444(3) -0.3594(4) 0.1175(4) 0.0237(18) Uani 1 1 d .
O1W O 0.4815(3) 1.0293(4) 0.8607(4) 0.033(2) Uani 1 1 d .
H1A H 0.5071 1.0129 0.9040 0.050 Uiso 1 1 d R
H1B H 0.4521 1.0088 0.8514 0.050 Uiso 1 1 d R
O2W O 0.2617(3) 0.2833(4) 0.1390(4) 0.034(2) Uani 1 1 d .
H2A H 0.2670 0.2586 0.1810 0.051 Uiso 1 1 d R
H2B H 0.2596 0.3277 0.1541 0.051 Uiso 1 1 d R
O3W O 0.0524(3) 0.5685(4) 0.0115(5) 0.055(3) Uani 1 1 d .
H3A H 0.0733 0.6068 0.0216 0.083 Uiso 1 1 d R
H3B H 0.0666 0.5381 0.0512 0.083 Uiso 1 1 d R

loop_
_atom_site_aniso_label
_atom_site_aniso_U_11
_atom_site_aniso_U_22
_atom_site_aniso_U_33
_atom_site_aniso_U_23
_atom_site_aniso_U_13
_atom_site_aniso_U_12
C1 0.017(7) 0.016(6) 0.019(6) 0.003(5) -0.002(5) 0.001(5)
C2 0.024(7) 0.017(6) 0.013(6) -0.003(5) 0.007(5) -0.003(5)
C3 0.014(6) 0.014(6) 0.027(7) -0.002(5) -0.003(5) -0.006(5)
C4 0.030(7) 0.014(6) 0.032(7) 0.001(5) 0.014(6) 0.003(5)
C5 0.023(6) 0.012(5) 0.027(6) -0.001(4) 0.008(5) 0.009(5)
C6 0.029(7) 0.020(6) 0.008(6) -0.005(4) 0.005(5) 0.007(5)
C7 0.030(7) 0.004(5) 0.026(7) 0.000(5) 0.011(6) 0.002(5)
C8 0.025(7) 0.012(6) 0.019(7) -0.008(5) 0.008(5) 0.000(5)
C9 0.008(5) 0.020(6) 0.022(6) -0.003(5) 0.007(5) -0.001(5)
C10 0.029(5) 0.018(4) 0.020(4) 0.006(3) 0.007(4) -0.001(4)
C11 0.017(4) 0.008(4) 0.014(4) -0.003(3) 0.004(3) 0.002(3)
C12 0.020(4) 0.012(4) 0.015(4) 0.000(3) 0.004(3) 0.000(3)
C13 0.025(7) 0.019(6) 0.032(7) 0.003(5) 0.009(6) 0.004(5)
C14 0.031(7) 0.023(7) 0.026(7) -0.005(5) 0.010(6) -0.003(6)
C15 0.019(4) 0.014(4) 0.019(4) 0.008(3) 0.005(3) 0.001(3)
C16 0.020(4) 0.014(4) 0.020(4) 0.000(3) 0.005(3) 0.000(3)
C17 0.025(5) 0.018(4) 0.027(5) -0.001(4) 0.006(4) 0.000(4)
C18 0.017(4) 0.020(4) 0.023(4) -0.001(4) 0.002(3) 0.000(3)
C19 0.023(4) 0.015(4) 0.017(4) -0.003(3) 0.007(3) 0.000(3)
C20 0.014(6) 0.018(6) 0.014(6) 0.003(5) 0.004(5) 0.003(5)
C21 0.021(6) 0.022(6) 0.012(6) -0.001(5) -0.001(5) 0.000(5)
C22 0.019(6) 0.018(6) 0.013(6) -0.007(5) 0.005(5) -0.009(5)
C23 0.014(6) 0.013(6) 0.026(7) 0.001(5) 0.006(5) 0.007(5)
C24 0.020(6) 0.014(6) 0.017(6) -0.001(5) 0.003(5) 0.003(5)
C25 0.021(6) 0.012(6) 0.019(6) -0.001(5) 0.000(5) -0.006(5)
C26 0.023(7) 0.017(6) 0.015(6) 0.000(5) 0.001(5) 0.002(5)
C27 0.017(6) 0.024(6) 0.021(6) 0.000(5) 0.005(5) -0.005(5)
C28 0.020(7) 0.023(7) 0.030(8) 0.002(5) 0.002(6) -0.011(5)
C29 0.031(7) 0.034(7) 0.024(7) 0.007(6) 0.005(6) -0.016(6)
C30 0.024(7) 0.023(7) 0.025(7) 0.007(5) 0.004(6) 0.001(5)
C31 0.041(8) 0.028(7) 0.025(7) 0.000(6) 0.011(6) -0.004(6)
C32 0.036(8) 0.025(7) 0.056(10) -0.014(6) 0.032(7) -0.013(6)
C33 0.047(9) 0.027(7) 0.047(9) 0.000(6) 0.019(7) -0.012(6)
C34 0.029(7) 0.026(7) 0.025(7) -0.008(5) 0.006(6) -0.003(5)
C35 0.026(5) 0.023(4) 0.027(5) -0.007(4) 0.006(4) 0.006(4)
C36 0.023(5) 0.025(4) 0.029(5) -0.008(4) 0.004(4) 0.005(4)
C37 0.038(5) 0.033(5) 0.030(5) -0.002(4) 0.008(4) -0.003(4)
C38 0.020(7) 0.022(6) 0.023(7) -0.004(5) 0.003(6) 0.004(5)
C39 0.045(8) 0.027(7) 0.027(8) -0.009(6) 0.009(7) 0.001(6)
C40 0.035(8) 0.013(6) 0.040(8) -0.001(6) 0.019(7) 0.007(5)
C41 0.022(7) 0.021(6) 0.014(6) 0.000(5) 0.001(5) -0.002(5)
C42 0.019(6) 0.013(6) 0.025(7) 0.004(5) 0.006(5) 0.007(5)
Cd1 0.0170(4) 0.0141(4) 0.0201(5) -0.0002(4) 0.0038(3) 0.0000(4)
Cd2 0.0189(7) 0.0206(7) 0.0268(7) 0.000 0.0040(6) 0.000
N1 0.020(5) 0.016(5) 0.029(6) 0.000(4) 0.007(4) -0.004(4)
N2 0.021(5) 0.034(6) 0.015(5) -0.007(4) 0.004(4) -0.008(4)
N3 0.027(6) 0.023(5) 0.018(5) 0.010(4) 0.005(5) 0.007(4)
N4 0.027(6) 0.014(5) 0.030(6) 0.002(4) 0.009(5) -0.002(4)
N5 0.025(6) 0.020(5) 0.042(7) -0.004(5) 0.009(5) -0.004(4)
N6 0.019(5) 0.022(5) 0.026(6) 0.002(4) 0.007(5) 0.008(4)
O1 0.036(5) 0.014(4) 0.035(5) 0.004(4) 0.010(4) -0.004(4)
O2 0.027(5) 0.023(4) 0.040(5) -0.013(4) 0.016(4) -0.007(4)
O3 0.016(4) 0.023(4) 0.024(4) 0.002(3) 0.002(4) 0.003(3)
O4 0.027(4) 0.017(4) 0.026(5) 0.004(4) 0.010(4) 0.002(3)
O5 0.019(4) 0.017(4) 0.029(5) 0.002(3) 0.006(4) 0.000(3)
O6 0.023(4) 0.013(4) 0.028(5) -0.002(3) 0.006(4) 0.002(3)
O1W 0.030(5) 0.034(5) 0.030(5) -0.006(4) 0.009(4) -0.011(4)
O2W 0.047(5) 0.021(4) 0.036(5) 0.005(4) 0.021(4) 0.010(4)
O3W 0.040(6) 0.034(5) 0.055(6) 0.015(5) -0.008(5) -0.012(4)

loop_
_atom_type_symbol
_atom_type_description
_atom_type_scat_dispersion_real
_atom_type_scat_dispersion_imag
_atom_type_scat_source
C C 0.0033 0.0016 'International Tables Vol C Tables 4.2.6.8 and 6.1.1.4'
H H 0.0000 0.0000 'International Tables Vol C Tables 4.2.6.8 and 6.1.1.4'
N N 0.0061 0.0033 'International Tables Vol C Tables 4.2.6.8 and 6.1.1.4'
O O 0.0106 0.0060 'International Tables Vol C Tables 4.2.6.8 and 6.1.1.4'
Cd Cd -0.8075 1.2024 'International Tables Vol C Tables 4.2.6.8 and 6.1.1.4'

loop_
_geom_angle_atom_site_label_1
_geom_angle_atom_site_label_2
_geom_angle_atom_site_label_3
_geom_angle
_geom_angle_site_symmetry_1
_geom_angle_site_symmetry_3
O2 C1 O1 121.2(9) . .
O2 C1 C2 120.2(9) . .
O1 C1 C2 118.6(10) . .
C7 C2 C3 119.8(9) . .
C7 C2 C1 120.7(9) . .
C3 C2 C1 119.4(9) . .
C2 C3 C4 119.1(10) . .
C2 C3 H3 120.4 . .
C4 C3 H3 120.4 . .
C5 C4 C3 122.1(10) . .
C5 C4 H4 118.9 . .
C3 C4 H4 118.9 . .
C4 C5 C6 117.1(10) . .
C4 C5 C22 121.6(9) . .
C6 C5 C22 121.2(10) . .
C7 C6 C5 121.6(10) . .
C7 C6 H6 119.2 . .
C5 C6 H6 119.2 . .
C2 C7 C6 120.1(10) . .
C2 C7 H7 120.0 . .
C6 C7 H7 120.0 . .
O4 C8 O3 124.0(10) . .
O4 C8 C9 117.4(9) . .
O3 C8 C9 118.6(9) . .
O4 C8 Cd1 59.8(6) . 3_445
O3 C8 Cd1 64.3(5) . 3_445
C9 C8 Cd1 174.3(7) . 3_445
C14 C9 C10 116.5(10) . .
C14 C9 C8 120.7(10) . .
C10 C9 C8 122.8(9) . .
C11 C10 C9 121.4(10) . .
C11 C10 H10 119.3 . .
C9 C10 H10 119.3 . .
C12 C11 C10 119.8(10) . .
C12 C11 H11 120.1 . .
C10 C11 H11 120.1 . .
C11 C12 C13 118.5(10) . .
C11 C12 C24 122.6(9) . .
C13 C12 C24 118.8(9) . .
C14 C13 C12 119.8(10) . .
C14 C13 H13 120.1 . .
C12 C13 H13 120.1 . .
C13 C14 C9 123.7(11) . .
C13 C14 H14 118.2 . .
C9 C14 H14 118.2 . .
O5 C15 O6 122.6(9) . .
O5 C15 C16 120.9(9) . .
O6 C15 C16 116.5(9) . .
C21 C16 C17 118.7(9) . .
C21 C16 C15 120.5(10) . .
C17 C16 C15 120.7(9) . .
C18 C17 C16 120.5(10) . .
C18 C17 H17 119.7 . .
C16 C17 H17 119.7 . .
C17 C18 C19 120.8(10) . .
C17 C18 H18 119.6 . .
C19 C18 H18 119.6 . .
C20 C19 C18 117.7(9) . .
C20 C19 C26 121.5(9) . .
C18 C19 C26 120.8(9) . .
C21 C20 C19 121.4(10) . .
C21 C20 H20 119.3 . .
C19 C20 H20 119.3 . .
C16 C21 C20 120.7(10) . .
C16 C21 H21 119.6 . .
C20 C21 H21 119.6 . .
C27 C22 C23 120.1(9) . .
C27 C22 C5 120.2(9) . .
C23 C22 C5 119.7(9) . .
C22 C23 C24 120.8(9) . .
C22 C23 H23 119.6 . .
C24 C23 H23 119.6 . .
C25 C24 C23 117.5(9) . .
C25 C24 C12 122.9(9) . .
C23 C24 C12 119.5(9) . .
C26 C25 C24 122.9(9) . .
C26 C25 H25 118.5 . .
C24 C25 H25 118.5 . .
C25 C26 C27 117.9(9) . .
C25 C26 C19 119.9(9) . .
C27 C26 C19 122.2(10) . .
C22 C27 C26 120.8(10) . .
C22 C27 H27 119.6 . .
C26 C27 H27 119.6 . .
N1 C28 N2 114.0(10) . .
N1 C28 H28 123.0 . .
N2 C28 H28 123.0 . .
C30 C29 N2 104.9(10) . .
C30 C29 H29 127.6 . .
N2 C29 H29 127.6 . .
C29 C30 N1 110.5(10) . .
C29 C30 H30 124.8 . .
N1 C30 H30 124.8 . .
N3 C31 N4 110.6(11) . .
N3 C31 H31 124.7 . .
N4 C31 H31 124.7 . .
C33 C32 N4 106.7(11) . .
C33 C32 H32 126.6 . .
N4 C32 H32 126.6 . .
C32 C33 N3 109.3(12) . .
C32 C33 H33 125.4 . .
N3 C33 H33 125.4 . .
N2 C34 C35 111.1(9) . .
N2 C34 H34A 109.4 . .
C35 C34 H34A 109.4 . .
N2 C34 H34B 109.4 . .
C35 C34 H34B 109.4 . .
H34A C34 H34B 108.0 . .
C36 C35 C34 111.5(9) . .
C36 C35 H35A 109.3 . .
C34 C35 H35A 109.3 . .
C36 C35 H35B 109.3 . .
C34 C35 H35B 109.3 . .
H35A C35 H35B 108.0 . .
C37 C36 C35 111.9(9) . .
C37 C36 H36A 109.2 . .
C35 C36 H36A 109.2 . .
C37 C36 H36B 109.2 . .
C35 C36 H36B 109.2 . .
H36A C36 H36B 107.9 . .
N4 C37 C36 112.9(9) . .
N4 C37 H37A 109.0 . .
C36 C37 H37A 109.0 . .
N4 C37 H37B 109.0 . .
C36 C37 H37B 109.0 . .
H37A C37 H37B 107.8 . .
N5 C38 N6 114.6(10) . .
N5 C38 H38 122.7 . .
N6 C38 H38 122.7 . .
N6 C39 C40 106.1(10) . .
N6 C39 H39 127.0 . .
C40 C39 H39 127.0 . .
C39 C40 N5 109.8(11) . .
C39 C40 H40 125.1 . .
N5 C40 H40 125.1 . .
N6 C41 C42 113.5(9) . .
N6 C41 H41A 108.9 . .
C42 C41 H41A 108.9 . .
N6 C41 H41B 108.9 . .
C42 C41 H41B 108.9 . .
H41A C41 H41B 107.7 . .
C41 C42 C42 111.2(11) . 7_576
C41 C42 H42A 109.4 . .
C42 C42 H42A 109.4 7_576 .
C41 C42 H42B 109.4 . .
C42 C42 H42B 109.4 7_576 .
H42A C42 H42B 108.0 . .
N1 Cd1 O6 107.7(3) . 1_565
N1 Cd1 O4 90.8(3) . 3
O6 Cd1 O4 127.3(2) 1_565 3
N1 Cd1 O2 95.3(3) . .
O6 Cd1 O2 135.9(3) 1_565 .
O4 Cd1 O2 88.3(2) 3 .
N1 Cd1 O3 145.4(3) . 3
O6 Cd1 O3 89.6(2) 1_565 3
O4 Cd1 O3 55.7(2) 3 3
O2 Cd1 O3 92.1(2) . 3
N1 Cd1 O1 93.7(3) . .
O6 Cd1 O1 86.2(2) 1_565 .
O4 Cd1 O1 142.8(2) 3 .
O2 Cd1 O1 54.5(2) . .
O3 Cd1 O1 117.7(2) 3 .
N1 Cd1 C8 117.8(3) . 3
O6 Cd1 C8 111.2(3) 1_565 3
O4 Cd1 C8 27.2(3) 3 3
O2 Cd1 C8 88.9(3) . 3
O3 Cd1 C8 28.5(3) 3 3
O1 Cd1 C8 134.7(3) . 3
N5 Cd2 N5 90.9(4) 2_656 .
N5 Cd2 N3 174.9(3) 2_656 .
N5 Cd2 N3 92.0(3) . .
N5 Cd2 N3 92.0(3) 2_656 2_656
N5 Cd2 N3 174.9(3) . 2_656
N3 Cd2 N3 85.3(4) . 2_656
N5 Cd2 O1W 89.6(3) 2_656 .
N5 Cd2 O1W 88.7(3) . .
N3 Cd2 O1W 86.3(3) . .
N3 Cd2 O1W 95.5(3) 2_656 .
N5 Cd2 O1W 88.7(3) 2_656 2_656
N5 Cd2 O1W 89.6(3) . 2_656
N3 Cd2 O1W 95.5(3) . 2_656
N3 Cd2 O1W 86.3(3) 2_656 2_656
O1W Cd2 O1W 177.6(3) . 2_656
C28 N1 C30 104.5(9) . .
C28 N1 Cd1 122.2(7) . .
C30 N1 Cd1 133.3(7) . .
C28 N2 C29 106.1(9) . .
C28 N2 C34 126.9(9) . .
C29 N2 C34 126.5(9) . .
C31 N3 C33 106.2(10) . .
C31 N3 Cd2 128.7(8) . .
C33 N3 Cd2 124.5(8) . .
C32 N4 C31 107.2(9) . .
C32 N4 C37 125.6(10) . .
C31 N4 C37 127.1(10) . .
C38 N5 C40 103.0(9) . .
C38 N5 Cd2 133.2(8) . .
C40 N5 Cd2 123.5(7) . .
C38 N6 C39 106.4(9) . .
C38 N6 C41 127.5(9) . .
C39 N6 C41 126.0(9) . .
C1 O1 Cd1 89.6(6) . .
C1 O2 Cd1 94.6(6) . .
C8 O3 Cd1 87.1(6) . 3_445
C8 O4 Cd1 93.0(6) . 3_445
C15 O6 Cd1 102.7(6) . 1_545
Cd2 O1W H1A 113.6 . .
Cd2 O1W H1B 113.8 . .
H1A O1W H1B 111.3 . .
H2A O2W H2B 100.5 . .
H3A O3W H3B 108.3 . .

loop_
_geom_bond_atom_site_label_1
_geom_bond_atom_site_label_2
_geom_bond_distance
_geom_bond_site_symmetry_2
C1 O2 1.246(12) .
C1 O1 1.297(12) .
C1 C2 1.472(13) .
C2 C7 1.374(14) .
C2 C3 1.386(13) .
C3 C4 1.416(13) .
C3 H3 0.9500 .
C4 C5 1.370(14) .
C4 H4 0.9500 .
C5 C6 1.400(13) .
C5 C22 1.476(13) .
C6 C7 1.397(13) .
C6 H6 0.9500 .
C7 H7 0.9500 .
C8 O4 1.219(12) .
C8 O3 1.273(11) .
C8 C9 1.512(14) .
C8 Cd1 2.663(11) 3_445
C9 C14 1.381(14) .
C9 C10 1.398(14) .
C10 C11 1.387(14) .
C10 H10 0.9500 .
C11 C12 1.383(12) .
C11 H11 0.9500 .
C12 C13 1.415(14) .
C12 C24 1.468(14) .
C13 C14 1.332(15) .
C13 H13 0.9500 .
C14 H14 0.9500 .
C15 O5 1.264(12) .
C15 O6 1.315(11) .
C15 C16 1.498(13) .
C16 C21 1.376(13) .
C16 C17 1.394(14) .
C17 C18 1.383(14) .
C17 H17 0.9500 .
C18 C19 1.395(13) .
C18 H18 0.9500 .
C19 C20 1.391(13) .
C19 C26 1.479(13) .
C20 C21 1.379(13) .
C20 H20 0.9500 .
C21 H21 0.9500 .
C22 C27 1.386(14) .
C22 C23 1.389(13) .
C23 C24 1.404(13) .
C23 H23 0.9500 .
C24 C25 1.393(13) .
C25 C26 1.392(14) .
C25 H25 0.9500 .
C26 C27 1.399(13) .
C27 H27 0.9500 .
C28 N1 1.316(12) .
C28 N2 1.318(13) .
C28 H28 0.9500 .
C29 C30 1.367(15) .
C29 N2 1.408(13) .
C29 H29 0.9500 .
C30 N1 1.374(13) .
C30 H30 0.9500 .
C31 N3 1.309(13) .
C31 N4 1.359(13) .
C31 H31 0.9500 .
C32 C33 1.350(15) .
C32 N4 1.356(14) .
C32 H32 0.9500 .
C33 N3 1.375(14) .
C33 H33 0.9500 .
C34 N2 1.462(12) .
C34 C35 1.527(14) .
C34 H34A 0.9900 .
C34 H34B 0.9900 .
C35 C36 1.525(14) .
C35 H35A 0.9900 .
C35 H35B 0.9900 .
C36 C37 1.507(14) .
C36 H36A 0.9900 .
C36 H36B 0.9900 .
C37 N4 1.482(13) .
C37 H37A 0.9900 .
C37 H37B 0.9900 .
C38 N5 1.301(13) .
C38 N6 1.335(12) .
C38 H38 0.9500 .
C39 N6 1.363(13) .
C39 C40 1.365(15) .
C39 H39 0.9500 .
C40 N5 1.405(13) .
C40 H40 0.9500 .
C41 N6 1.469(12) .
C41 C42 1.510(14) .
C41 H41A 0.9900 .
C41 H41B 0.9900 .
C42 C42 1.541(18) 7_576
C42 H42A 0.9900 .
C42 H42B 0.9900 .
Cd1 N1 2.220(9) .
Cd1 O6 2.249(6) 1_565
Cd1 O4 2.306(7) 3
Cd1 O2 2.375(7) .
Cd1 O3 2.403(7) 3
Cd1 O1 2.457(7) .
Cd1 C8 2.663(11) 3
Cd2 N5 2.321(9) 2_656
Cd2 N5 2.321(9) .
Cd2 N3 2.339(9) .
Cd2 N3 2.339(9) 2_656
Cd2 O1W 2.353(7) .
Cd2 O1W 2.353(7) 2_656
O3 Cd1 2.403(7) 3_445
O4 Cd1 2.306(7) 3_445
O6 Cd1 2.250(7) 1_545
O1W H1A 0.8457 .
O1W H1B 0.8434 .
O2W H2A 0.8493 .
O2W H2B 0.8497 .
O3W H3A 0.8614 .
O3W H3B 0.8525 .

loop_
_geom_hbond_atom_site_label_D
_geom_hbond_atom_site_label_H
_geom_hbond_atom_site_label_A
_geom_hbond_distance_DH
_geom_hbond_distance_HA
_geom_hbond_distance_DA
_geom_hbond_angle_DHA
_geom_hbond_site_symmetry_A
O3W H3B O1 0.85 2.06 2.879(10) 160.2 .
O3W H3A O6 0.86 2.06 2.739(10) 135.1 1_565
O2W H2B O2 0.85 2.32 3.041(10) 142.2 .
O1W H1B O1 0.84 2.24 2.932(11) 139.2 7_566
O1W H1A O3W 0.85 2.07 2.682(11) 129.2 3_556
O2W H2A O5 0.85 2.16 3.013(10) 179.5 4

loop_
_geom_torsion_atom_site_label_1
_geom_torsion_atom_site_label_2
_geom_torsion_atom_site_label_3
_geom_torsion_atom_site_label_4
_geom_torsion
_geom_torsion_site_symmetry_1
_geom_torsion_site_symmetry_4
O2 C1 C2 C7 -154.3(10) . .
O1 C1 C2 C7 27.2(15) . .
O2 C1 C2 C3 29.3(16) . .
O1 C1 C2 C3 -149.2(10) . .
C7 C2 C3 C4 0.1(16) . .
C1 C2 C3 C4 176.5(10) . .
C2 C3 C4 C5 1.9(17) . .
C3 C4 C5 C6 -1.7(16) . .
C3 C4 C5 C22 -178.9(10) . .
C4 C5 C6 C7 -0.5(15) . .
C22 C5 C6 C7 176.7(10) . .
C3 C2 C7 C6 -2.2(16) . .
C1 C2 C7 C6 -178.6(10) . .
C5 C6 C7 C2 2.5(16) . .
O4 C8 C9 C14 25.0(14) . .
O3 C8 C9 C14 -154.7(9) . .
Cd1 C8 C9 C14 -35(8) 3_445 .
O4 C8 C9 C10 -153.1(10) . .
O3 C8 C9 C10 27.2(14) . .
Cd1 C8 C9 C10 147(7) 3_445 .
C14 C9 C10 C11 -5.6(15) . .
C8 C9 C10 C11 172.6(9) . .
C9 C10 C11 C12 3.6(15) . .
C10 C11 C12 C13 1.2(14) . .
C10 C11 C12 C24 -176.7(9) . .
C11 C12 C13 C14 -3.7(15) . .
C24 C12 C13 C14 174.2(10) . .
C12 C13 C14 C9 1.6(17) . .
C10 C9 C14 C13 3.0(16) . .
C8 C9 C14 C13 -175.2(10) . .
O5 C15 C16 C21 17.7(16) . .
O6 C15 C16 C21 -163.4(10) . .
O5 C15 C16 C17 -158.6(10) . .
O6 C15 C16 C17 20.2(15) . .
C21 C16 C17 C18 -4.0(16) . .
C15 C16 C17 C18 172.4(10) . .
C16 C17 C18 C19 3.4(16) . .
C17 C18 C19 C20 -0.6(16) . .
C17 C18 C19 C26 -178.5(10) . .
C18 C19 C20 C21 -1.5(15) . .
C26 C19 C20 C21 176.4(10) . .
C17 C16 C21 C20 2.0(16) . .
C15 C16 C21 C20 -174.5(9) . .
C19 C20 C21 C16 0.8(16) . .
C4 C5 C22 C27 -39.8(15) . .
C6 C5 C22 C27 143.1(10) . .
C4 C5 C22 C23 137.9(11) . .
C6 C5 C22 C23 -39.1(14) . .
C27 C22 C23 C24 2.7(16) . .
C5 C22 C23 C24 -175.0(9) . .
C22 C23 C24 C25 -2.2(15) . .
C22 C23 C24 C12 174.9(9) . .
C11 C12 C24 C25 -129.9(11) . .
C13 C12 C24 C25 52.2(14) . .
C11 C12 C24 C23 53.0(14) . .
C13 C12 C24 C23 -124.8(11) . .
C23 C24 C25 C26 1.8(15) . .
C12 C24 C25 C26 -175.3(9) . .
C24 C25 C26 C27 -1.7(16) . .
C24 C25 C26 C19 176.0(9) . .
C20 C19 C26 C25 -154.8(10) . .
C18 C19 C26 C25 23.0(15) . .
C20 C19 C26 C27 22.8(16) . .
C18 C19 C26 C27 -159.4(10) . .
C23 C22 C27 C26 -2.7(15) . .
C5 C22 C27 C26 175.1(9) . .
C25 C26 C27 C22 2.1(15) . .
C19 C26 C27 C22 -175.5(9) . .
N2 C29 C30 N1 -1.0(12) . .
N4 C32 C33 N3 0.4(14) . .
N2 C34 C35 C36 176.7(9) . .
C34 C35 C36 C37 -75.3(13) . .
C35 C36 C37 N4 177.5(10) . .
N6 C39 C40 N5 0.1(14) . .
N6 C41 C42 C42 178.3(10) . 7_576
N2 C28 N1 C30 1.5(12) . .
N2 C28 N1 Cd1 178.8(7) . .
C29 C30 N1 C28 -0.2(12) . .
C29 C30 N1 Cd1 -177.0(8) . .
O6 Cd1 N1 C28 -76.1(8) 1_565 .
O4 Cd1 N1 C28 53.7(8) 3 .
O2 Cd1 N1 C28 142.0(8) . .
O3 Cd1 N1 C28 40.6(10) 3 .
O1 Cd1 N1 C28 -163.3(8) . .
C8 Cd1 N1 C28 50.5(9) 3 .
O6 Cd1 N1 C30 100.3(9) 1_565 .
O4 Cd1 N1 C30 -129.9(9) 3 .
O2 Cd1 N1 C30 -41.6(10) . .
O3 Cd1 N1 C30 -143.0(8) 3 .
O1 Cd1 N1 C30 13.1(9) . .
C8 Cd1 N1 C30 -133.1(9) 3 .
N1 C28 N2 C29 -2.2(13) . .
N1 C28 N2 C34 -174.6(10) . .
C30 C29 N2 C28 1.8(12) . .
C30 C29 N2 C34 174.3(10) . .
C35 C34 N2 C28 -52.3(14) . .
C35 C34 N2 C29 136.8(11) . .
N4 C31 N3 C33 1.7(13) . .
N4 C31 N3 Cd2 172.9(6) . .
C32 C33 N3 C31 -1.3(13) . .
C32 C33 N3 Cd2 -173.0(7) . .
N5 Cd2 N3 C31 -145(3) 2_656 .
N5 Cd2 N3 C31 89.5(9) . .
N3 Cd2 N3 C31 -86.2(9) 2_656 .
O1W Cd2 N3 C31 178.0(9) . .
O1W Cd2 N3 C31 -0.3(9) 2_656 .
N5 Cd2 N3 C33 25(4) 2_656 .
N5 Cd2 N3 C33 -100.8(9) . .
N3 Cd2 N3 C33 83.6(9) 2_656 .
O1W Cd2 N3 C33 -12.2(9) . .
O1W Cd2 N3 C33 169.4(9) 2_656 .
C33 C32 N4 C31 0.6(13) . .
C33 C32 N4 C37 179.7(10) . .
N3 C31 N4 C32 -1.5(13) . .
N3 C31 N4 C37 179.4(10) . .
C36 C37 N4 C32 -60.1(15) . .
C36 C37 N4 C31 118.9(12) . .
N6 C38 N5 C40 -0.2(13) . .
N6 C38 N5 Cd2 -174.8(7) . .
C39 C40 N5 C38 0.1(13) . .
C39 C40 N5 Cd2 175.3(8) . .
N5 Cd2 N5 C38 139.4(12) 2_656 .
N3 Cd2 N5 C38 -44.7(11) . .
N3 Cd2 N5 C38 14(4) 2_656 .
O1W Cd2 N5 C38 -131.0(11) . .
O1W Cd2 N5 C38 50.7(11) 2_656 .
N5 Cd2 N5 C40 -34.2(7) 2_656 .
N3 Cd2 N5 C40 141.6(9) . .
N3 Cd2 N5 C40 -160(3) 2_656 .
O1W Cd2 N5 C40 55.3(9) . .
O1W Cd2 N5 C40 -123.0(9) 2_656 .
N5 C38 N6 C39 0.3(14) . .
N5 C38 N6 C41 179.9(10) . .
C40 C39 N6 C38 -0.2(13) . .
C40 C39 N6 C41 -179.9(10) . .
C42 C41 N6 C38 123.5(11) . .
C42 C41 N6 C39 -56.9(14) . .
O2 C1 O1 Cd1 -3.2(11) . .
C2 C1 O1 Cd1 175.3(9) . .
N1 Cd1 O1 C1 -92.1(6) . .
O6 Cd1 O1 C1 160.4(6) 1_565 .
O4 Cd1 O1 C1 4.2(8) 3 .
O2 Cd1 O1 C1 1.8(6) . .
O3 Cd1 O1 C1 72.9(6) 3 .
C8 Cd1 O1 C1 44.1(7) 3 .
O1 C1 O2 Cd1 3.4(11) . .
C2 C1 O2 Cd1 -175.1(9) . .
N1 Cd1 O2 C1 89.0(7) . .
O6 Cd1 O2 C1 -33.4(8) 1_565 .
O4 Cd1 O2 C1 179.6(7) 3 .
O3 Cd1 O2 C1 -124.9(7) 3 .
O1 Cd1 O2 C1 -1.9(6) . .
C8 Cd1 O2 C1 -153.2(7) 3 .
O4 C8 O3 Cd1 -5.1(10) . 3_445
C9 C8 O3 Cd1 174.5(8) . 3_445
O3 C8 O4 Cd1 5.4(10) . 3_445
C9 C8 O4 Cd1 -174.3(8) . 3_445
O5 C15 O6 Cd1 6.3(12) . 1_545
C16 C15 O6 Cd1 -172.5(7) . 1_545
